data_1531843
loop_
_publ_author_name
'Melnyk, G.'
'Tremel, W.'

_publ_section_title
;
 The titanium - iron - antimony ternary system and the crystal and
 electronic structure of the interstitial compound Ti5 Fe Sb2
;
_journal_name_full 'Journal of Alloys Compd.'
_journal_page_first 164
_journal_page_last 171
_journal_volume 349
_journal_year 2003
_chemical_formula_sum 'Fe7.62 Sb1.1 Ti3.28'
_chemical_name_systematic 'Ti3.28 Fe7.62 Sb1.1'
_space_group_IT_number 194
_symmetry_space_group_name_Hall '-P 6c 2c'
_symmetry_space_group_name_H-M 'P 63/m m c'
_cell_angle_alpha 90
_cell_angle_beta 90
_cell_angle_gamma 120
_cell_formula_units_Z 1
_cell_length_a 4.8213
_cell_length_b 4.8213
_cell_length_c 7.8432
_cell_volume 157.889
_citation_journal_id_ASTM JALCEU
_cod_data_source_file Melnyk_JALCEU_2003_1294.cif
_cod_data_source_block Fe7.62Sb1.1Ti3.28
_cod_original_cell_volume 157.8891
_cod_database_code 1531843

loop_
_symmetry_equiv_pos_as_xyz
x,y,z
x-y,x,z+1/2
-y,x-y,z
-x,-y,z+1/2
-x+y,-x,z
y,-x+y,z+1/2
-y,-x,-z+1/2
x-y,-y,-z
x,x-y,-z+1/2
y,x,-z
-x+y,y,-z+1/2
-x,-x+y,-z
-x,-y,-z
-x+y,-x,-z-1/2
y,-x+y,-z
x,y,-z-1/2
x-y,x,-z
-y,x-y,-z-1/2
y,x,z-1/2
-x+y,y,z
-x,-x+y,z-1/2
-y,-x,z
x-y,-y,z-1/2
x,x-y,z

loop_
_atom_site_label
_atom_site_type_symbol
_atom_site_fract_x
_atom_site_fract_y
_atom_site_fract_z
_atom_site_occupancy
_atom_site_U_iso_or_equiv
Ti1 Ti 0.3333 0.6667 0.567 0.82 0.0
Fe1 Fe 0 0 0 0.45 0.0
Fe2 Fe 0.3333 0.6667 0.567 0.18 0.0
Sb1 Sb 0 0 0 0.55 0.0
Fe3 Fe 0.1707 0.3414 0.25 1 0.0
